data_2213330
loop_
_publ_author_name
'Kasyan, Oleg'
'Kalchenko, Vitaly'
'B\"ohmer, Volker'
'Bolte, Michael'

_publ_section_title
;25-Decyloxy-26,27,28-trihydroxy-5,11,17-tris(4-nitrophenyldiazenyl)-2,8,14,20-thiacalix[4]arene
 toluene hemisolvate
;
_journal_coeditor_code HB2337
_journal_issue 5
_journal_name_full 'Acta Crystallographica Section E'
_journal_page_first o2346
_journal_page_last o2348
_journal_paper_doi 10.1107/S1600536807015012
_journal_volume 63
_journal_year 2007
_chemical_formula_iupac 'C52 H45 N9 O10 S4 , 0.5C7 H8'
_chemical_formula_moiety 'C52 H45 N9 O10 S4 , 0.5C7 H8'
_chemical_formula_sum 'C55.5 H49 N9 O10 S4'
_chemical_formula_weight 1130.28
_chemical_name_systematic
;25-Decyloxy-26,27,28-trihydroxy-5,11,17-tris(4-nitrophenyldiazenyl)-2,8,14,20-
thiacalix[4]arene
 toluene hemisolvate
;
_space_group_IT_number 2
_symmetry_cell_setting triclinic
_symmetry_space_group_name_Hall '-P 1'
_symmetry_space_group_name_H-M 'P -1'
_atom_sites_solution_hydrogens geom
_atom_sites_solution_primary direct
_atom_sites_solution_secondary difmap
_audit_creation_method SHELXL97
_cell_angle_alpha 69.893(6)
_cell_angle_beta 65.769(5)
_cell_angle_gamma 76.226(6)
_cell_formula_units_Z 2
_cell_length_a 14.0437(10)
_cell_length_b 14.6038(11)
_cell_length_c 16.0762(12)
_cell_measurement_reflns_used 20364
_cell_measurement_temperature 173(2)
_cell_measurement_theta_max 25.7
_cell_measurement_theta_min 3.5
_cell_volume 2805.2(4)
_computing_cell_refinement X-AREA
_computing_data_collection 'X-AREA (Stoe & Cie, 2001)'
_computing_data_reduction X-AREA
_computing_molecular_graphics 'XP in SHELXTL-Plus (Sheldrick, 1991)'
_computing_publication_material SHELXL97
_computing_structure_refinement 'SHELXL97 (Sheldrick, 1997)'
_computing_structure_solution 'SHELXS97 (Sheldrick, 1997)'
_diffrn_ambient_temperature 173(2)
_diffrn_measured_fraction_theta_full 0.997
_diffrn_measured_fraction_theta_max 0.988
_diffrn_measurement_device_type 'Stoe IPDSII two-circle'
_diffrn_measurement_method \w
_diffrn_radiation_monochromator graphite
_diffrn_radiation_source 'fine-focus sealed tube'
_diffrn_radiation_type MoK\a
_diffrn_radiation_wavelength 0.71073
_diffrn_reflns_av_R_equivalents 0.0728
_diffrn_reflns_av_sigmaI/netI 0.0959
_diffrn_reflns_limit_h_max 16
_diffrn_reflns_limit_h_min -17
_diffrn_reflns_limit_k_max 17
_diffrn_reflns_limit_k_min -17
_diffrn_reflns_limit_l_max 19
_diffrn_reflns_limit_l_min -19
_diffrn_reflns_number 46855
_diffrn_reflns_theta_full 25.00
_diffrn_reflns_theta_max 25.68
_diffrn_reflns_theta_min 3.46
_diffrn_standards_decay_% 0
_diffrn_standards_interval_time 0
_diffrn_standards_number 0
_exptl_absorpt_coefficient_mu 0.235
_exptl_absorpt_correction_T_max 0.9646
_exptl_absorpt_correction_T_min 0.9314
_exptl_absorpt_correction_type multi-scan
_exptl_absorpt_process_details '(MULABS; Spek, 2003; Blessing, 1995)'
_exptl_crystal_colour red
_exptl_crystal_density_diffrn 1.338
_exptl_crystal_density_method 'not measured'
_exptl_crystal_description block
_exptl_crystal_F_000 1178
_exptl_crystal_size_max 0.26
_exptl_crystal_size_mid 0.24
_exptl_crystal_size_min 0.11
_refine_diff_density_max 0.670
_refine_diff_density_min -0.649
_refine_ls_extinction_method none
_refine_ls_goodness_of_fit_ref 1.005
_refine_ls_hydrogen_treatment mixed
_refine_ls_matrix_type full
_refine_ls_number_parameters 701
_refine_ls_number_reflns 10524
_refine_ls_number_restraints 27
_refine_ls_restrained_S_all 1.007
_refine_ls_R_factor_all 0.1321
_refine_ls_R_factor_gt 0.0769
_refine_ls_shift/su_max 0.001
_refine_ls_shift/su_mean 0.000
_refine_ls_structure_factor_coef Fsqd
_refine_ls_weighting_details 'calc w = 1/[\s^2^(Fo^2^)+(0.116P)^2^] where P=(Fo^2^+2Fc^2^)/3'
_refine_ls_weighting_scheme calc
_refine_ls_wR_factor_gt 0.1854
_refine_ls_wR_factor_ref 0.2117
_reflns_number_gt 6244
_reflns_number_total 10524
_reflns_threshold_expression I>2\s(I)
_cod_data_source_file hb2337.cif
_cod_data_source_block II
_cod_depositor_comments
;
The following automatic conversions were performed:
'_symmetry_cell_setting' value 'Triclinic' changed to 'triclinic'
according to '/home/saulius/struct/CIF-dictionaries/cif_core.dic'
dictionary named 'cif_core.dic' version 2.4.1 from 2010-06-29.

Automatic conversion script
Id: cif_fix_enum 1527 2010-12-29 10:47:43Z saulius 

The following automatic conversions were performed:

'_symmetry_cell_setting' value 'Triclinic' changed to 'triclinic'
according to /home/saulius/struct/CIF-dictionaries/cif_core.dic
dictionary named 'cif_core.dic' version 2.4.1 from 2010-06-29.

Automatic conversion script
Id: cif_fix_values 1715 2011-07-08 13:25:40Z adriana 
;
_cod_original_formula_sum 'C55.50 H49 N9 O10 S4'
_cod_database_code 2213330
_cod_database_fobs_code 2213330

loop_
_symmetry_equiv_pos_as_xyz
'x, y, z'
'-x, -y, -z'

loop_
_atom_site_type_symbol
_atom_site_label
_atom_site_fract_x
_atom_site_fract_y
_atom_site_fract_z
_atom_site_U_iso_or_equiv
_atom_site_adp_type
_atom_site_calc_flag
_atom_site_refinement_flags
_atom_site_occupancy
_atom_site_disorder_assembly
_atom_site_disorder_group
S S1 0.36645(11) 0.29058(9) 0.73566(9) 0.0454(3) Uani d . 1 . .
C C11 0.4608(4) 0.3350(3) 0.6189(3) 0.0430(12) Uani d . 1 . .
C C12 0.5687(4) 0.3186(3) 0.6038(3) 0.0434(12) Uani d . 1 . .
C C13 0.6439(4) 0.3463(4) 0.5118(3) 0.0455(13) Uani d . 1 . .
C C14 0.6088(5) 0.3919(4) 0.4358(3) 0.0507(14) Uani d . 1 . .
H H14 0.6587 0.4096 0.3730 0.061 Uiso calc R 1 . .
C C15 0.5027(4) 0.4117(4) 0.4505(3) 0.0473(13) Uani d . 1 . .
H H15 0.4805 0.4459 0.3983 0.057 Uiso calc R 1 . .
C C16 0.4284(4) 0.3820(3) 0.5412(3) 0.0429(12) Uani d . 1 . .
H H16 0.3557 0.3936 0.5505 0.051 Uiso calc R 1 . .
O O12 0.6006(3) 0.2778(2) 0.6819(2) 0.0446(9) Uani d . 1 . .
C C101 0.6190(5) 0.1701(4) 0.7106(4) 0.0578(16) Uani d D 1 A .
H H10A 0.6753 0.1465 0.6580 0.069 Uiso calc R 1 . .
H H10B 0.5542 0.1417 0.7267 0.069 Uiso calc R 1 . .
C C102 0.6507(7) 0.1394(4) 0.7956(5) 0.086(2) Uani d D 1 . .
H H101 0.6056 0.1791 0.8398 0.103 Uiso calc PR 0.742(9) A 1
H H102 0.7244 0.1517 0.7751 0.103 Uiso calc PR 0.742(9) A 1
H H103 0.5872 0.1340 0.8541 0.103 Uiso calc PR 0.258(9) A 2
H H104 0.6902 0.1898 0.7914 0.103 Uiso calc PR 0.258(9) A 2
C C103 0.6402(8) 0.0289(6) 0.8477(6) 0.068(2) Uiso d PD 0.742(9) A 1
H H10C 0.5727 0.0139 0.8526 0.082 Uiso calc PR 0.742(9) A 1
H H10D 0.6974 -0.0105 0.8089 0.082 Uiso calc PR 0.742(9) A 1
C C104 0.6447(7) -0.0026(7) 0.9476(6) 0.070(3) Uiso d PD 0.742(9) A 1
H H10E 0.5956 0.0442 0.9826 0.084 Uiso calc PR 0.742(9) A 1
H H10F 0.6192 -0.0679 0.9814 0.084 Uiso calc PR 0.742(9) A 1
C C113 0.7208(17) 0.0386(11) 0.8008(17) 0.059(6) Uiso d PD 0.258(9) A 2
H H11A 0.6721 -0.0121 0.8283 0.071 Uiso calc PR 0.258(9) A 2
H H11B 0.7619 0.0372 0.7343 0.071 Uiso calc PR 0.258(9) A 2
C C114 0.799(2) 0.002(2) 0.8529(17) 0.077(8) Uiso d PD 0.258(9) A 2
H H11C 0.8357 -0.0625 0.8430 0.092 Uiso calc PR 0.258(9) A 2
H H11D 0.8527 0.0483 0.8241 0.092 Uiso calc PR 0.258(9) A 2
C C105 0.7529(6) -0.0081(5) 0.9511(5) 0.079(2) Uani d D 1 . .
H H113 0.7747 0.0589 0.9256 0.095 Uiso calc PR 0.742(9) A 1
H H114 0.8045 -0.0482 0.9098 0.095 Uiso calc PR 0.742(9) A 1
H H115 0.7072 -0.0616 0.9814 0.095 Uiso calc PR 0.258(9) A 2
H H116 0.7077 0.0534 0.9613 0.095 Uiso calc PR 0.258(9) A 2
C C106 0.7552(7) -0.0522(6) 1.0514(6) 0.064(2) Uiso d PD 0.742(9) A 1
H H10G 0.7008 -0.0136 1.0927 0.076 Uiso calc PR 0.742(9) A 1
H H10H 0.7353 -0.1197 1.0754 0.076 Uiso calc PR 0.742(9) A 1
C C107 0.8586(8) -0.0567(7) 1.0617(7) 0.075(3) Uiso d PD 0.742(9) A 1
H H10I 0.9143 -0.0894 1.0156 0.090 Uiso calc PR 0.742(9) A 1
H H10J 0.8749 0.0114 1.0437 0.090 Uiso calc PR 0.742(9) A 1
C C116 0.834(2) -0.0306(19) 1.0011(17) 0.070(7) Uiso d PD 0.258(9) A 2
H H11E 0.8886 -0.0823 0.9781 0.084 Uiso calc PR 0.258(9) A 2
H H11F 0.8683 0.0292 0.9804 0.084 Uiso calc PR 0.258(9) A 2
C C117 0.792(2) -0.063(2) 1.1067(19) 0.078(8) Uiso d PD 0.258(9) A 2
H H11G 0.7512 -0.0051 1.1290 0.093 Uiso calc PR 0.258(9) A 2
H H11H 0.7413 -0.1105 1.1268 0.093 Uiso calc PR 0.258(9) A 2
C C108 0.8649(9) -0.1085(10) 1.1584(7) 0.133(4) Uani d D 1 . .
H H105 0.8617 -0.1787 1.1685 0.160 Uiso calc PR 0.742(9) A 1
H H106 0.9369 -0.1037 1.1518 0.160 Uiso calc PR 0.742(9) A 1
H H107 0.8830 -0.1798 1.1651 0.160 Uiso calc PR 0.258(9) A 2
H H108 0.9299 -0.0760 1.1289 0.160 Uiso calc PR 0.258(9) A 2
C C109 0.8001(13) -0.0887(9) 1.2428(10) 0.167(5) Uani d D 1 A .
H H109 0.7373 -0.1243 1.2713 0.201 Uiso calc PR 0.56(3) B 1
H H110 0.7765 -0.0175 1.2320 0.201 Uiso calc PR 0.56(3) B 1
H H111 0.7279 -0.0757 1.2422 0.201 Uiso calc PR 0.44(3) B 2
H H112 0.8178 -0.0259 1.2403 0.201 Uiso calc PR 0.44(3) B 2
C C110 0.864(3) -0.123(3) 1.311(2) 0.205(14) Uiso d PD 0.56(3) A 1
H H11I 0.8192 -0.1083 1.3719 0.308 Uiso calc PR 0.56(3) B 1
H H11J 0.9261 -0.0879 1.2823 0.308 Uiso calc PR 0.56(3) B 1
H H11K 0.8853 -0.1937 1.3228 0.308 Uiso calc PR 0.56(3) B 1
C C111 0.7937(17) -0.1586(14) 1.3411(13) 0.085(8) Uiso d PD 0.44(3) A 2
H H11L 0.7423 -0.1287 1.3905 0.127 Uiso calc PR 0.44(3) B 2
H H11M 0.8628 -0.1707 1.3467 0.127 Uiso calc PR 0.44(3) B 2
H H11N 0.7719 -0.2208 1.3486 0.127 Uiso calc PR 0.44(3) B 2
S S2 0.78218(12) 0.31678(12) 0.49159(10) 0.0641(5) Uani d . 1 . .
C C21 0.8228(4) 0.4270(4) 0.4840(3) 0.0509(14) Uani d . 1 . .
C C22 0.7975(4) 0.4574(4) 0.5664(3) 0.0442(13) Uani d . 1 . .
C C23 0.8398(3) 0.5393(4) 0.5588(3) 0.0433(12) Uani d . 1 . .
C C24 0.9082(4) 0.5885(4) 0.4719(4) 0.0560(15) Uani d . 1 . .
H H24 0.9375 0.6423 0.4689 0.067 Uiso calc R 1 . .
C C25 0.9348(4) 0.5628(5) 0.3909(4) 0.0614(17) Uani d . 1 . .
C C26 0.8930(4) 0.4829(6) 0.3964(3) 0.068(2) Uani d . 1 . .
H H26 0.9114 0.4643 0.3401 0.082 Uiso calc R 1 . .
O O22 0.7326(3) 0.4104(3) 0.6524(2) 0.0440(8) Uani d . 1 . .
H H22 0.721(4) 0.361(4) 0.650(4) 0.037(16) Uiso d . 1 . .
N N21 1.0186(4) 0.6297(3) 0.3001(4) 0.0596(13) Uani d . 1 . .
N N22 1.0036(5) 0.6108(5) 0.2450(6) 0.107(3) Uani d . 1 . .
C C201 1.0880(5) 0.6754(4) 0.1542(5) 0.075(2) Uani d . 1 . .
C C202 1.1847(4) 0.6936(4) 0.1455(4) 0.0585(15) Uani d . 1 . .
H H202 1.2049 0.6737 0.1993 0.070 Uiso calc R 1 . .
C C203 1.2513(4) 0.7414(4) 0.0568(3) 0.0490(12) Uani d . 1 . .
H H203 1.3182 0.7554 0.0477 0.059 Uiso calc R 1 . .
C C204 1.2155(4) 0.7676(3) -0.0176(3) 0.0453(12) Uani d . 1 . .
C C205 1.1214(5) 0.7475(4) -0.0093(5) 0.0627(16) Uani d . 1 . .
H H205 1.1014 0.7666 -0.0632 0.075 Uiso calc R 1 . .
C C206 1.0578(6) 0.7006(5) 0.0759(6) 0.077(2) Uani d . 1 . .
H H206 0.9926 0.6845 0.0830 0.093 Uiso calc R 1 . .
N N23 1.2838(5) 0.8176(4) -0.1124(3) 0.0685(15) Uani d . 1 . .
O O232 1.2555(5) 0.8345(4) -0.1803(3) 0.115(2) Uani d . 1 . .
O O231 1.3659(4) 0.8399(4) -0.1210(4) 0.0949(17) Uani d . 1 . .
S S3 0.81142(9) 0.57552(10) 0.66244(9) 0.0433(3) Uani d . 1 . .
C C31 0.6765(3) 0.6228(3) 0.6835(3) 0.0342(10) Uani d . 1 . .
C C32 0.5965(3) 0.5793(3) 0.7661(3) 0.0286(9) Uani d . 1 . .
C C33 0.4907(3) 0.6203(3) 0.7816(3) 0.0267(8) Uani d . 1 . .
C C34 0.4657(3) 0.6998(3) 0.7139(3) 0.0281(9) Uani d . 1 . .
H H34 0.3945 0.7269 0.7248 0.034 Uiso calc R 1 . .
C C35 0.5451(3) 0.7407(3) 0.6291(3) 0.0306(9) Uani d . 1 . .
C C36 0.6492(3) 0.7038(3) 0.6154(3) 0.0353(10) Uani d . 1 . .
H H36 0.7030 0.7335 0.5591 0.042 Uiso calc R 1 . .
O O32 0.6231(2) 0.4986(2) 0.8299(2) 0.0331(7) Uani d . 1 . .
H H32 0.568(5) 0.471(4) 0.873(4) 0.062(18) Uiso d . 1 . .
N N31 0.5255(3) 0.8196(3) 0.5525(2) 0.0350(8) Uani d . 1 . .
N N32 0.4299(3) 0.8410(3) 0.5640(3) 0.0357(8) Uani d . 1 . .
C C301 0.4101(4) 0.9195(3) 0.4875(3) 0.0354(10) Uani d . 1 . .
C C302 0.4872(4) 0.9606(3) 0.4024(3) 0.0406(11) Uani d . 1 . .
H H302 0.5593 0.9374 0.3915 0.049 Uiso calc R 1 . .
C C303 0.4581(4) 1.0359(3) 0.3332(3) 0.0456(12) Uani d . 1 . .
H H303 0.5097 1.0649 0.2747 0.055 Uiso calc R 1 . .
C C304 0.3529(4) 1.0677(3) 0.3510(3) 0.0409(11) Uani d . 1 . .
C C305 0.2743(4) 1.0285(4) 0.4339(4) 0.0484(12) Uani d . 1 . .
H H305 0.2025 1.0523 0.4438 0.058 Uiso calc R 1 . .
C C306 0.3037(4) 0.9521(4) 0.5036(3) 0.0462(12) Uani d . 1 . .
H H306 0.2515 0.9227 0.5615 0.055 Uiso calc R 1 . .
N N33 0.3219(4) 1.1491(3) 0.2766(3) 0.0515(11) Uani d . 1 . .
O O331 0.2292(4) 1.1777(3) 0.2929(3) 0.0829(14) Uani d . 1 . .
O O332 0.3918(4) 1.1830(3) 0.2043(3) 0.0754(13) Uani d . 1 . .
S S4 0.39035(8) 0.56824(7) 0.89036(7) 0.0280(2) Uani d . 1 . .
C C41 0.3224(3) 0.5179(3) 0.8464(3) 0.0287(9) Uani d . 1 . .
C C42 0.3700(3) 0.4391(3) 0.8053(3) 0.0307(9) Uani d . 1 . .
C C43 0.3125(4) 0.3984(3) 0.7768(3) 0.0335(10) Uani d . 1 . .
C C44 0.2065(4) 0.4345(3) 0.7916(3) 0.0355(10) Uani d . 1 . .
H H44 0.1672 0.4070 0.7720 0.043 Uiso calc R 1 . .
C C45 0.1579(3) 0.5102(3) 0.8348(3) 0.0337(10) Uani d . 1 . .
C C46 0.2174(3) 0.5524(3) 0.8610(3) 0.0317(9) Uani d . 1 . .
H H46 0.1855 0.6051 0.8889 0.038 Uiso calc R 1 . .
O O42 0.4723(2) 0.4070(2) 0.7961(2) 0.0353(7) Uani d . 1 . .
H H42 0.489(4) 0.362(4) 0.775(4) 0.044(15) Uiso d . 1 . .
N N41 0.0495(3) 0.5384(3) 0.8497(3) 0.0385(9) Uani d . 1 . .
N N42 0.0070(3) 0.6050(3) 0.8911(3) 0.0385(9) Uani d . 1 . .
C C401 -0.1035(3) 0.6277(3) 0.9081(3) 0.0352(10) Uani d . 1 . .
C C402 -0.1554(4) 0.7006(4) 0.9553(4) 0.0435(11) Uani d . 1 . .
H H402 -0.1166 0.7335 0.9705 0.052 Uiso calc R 1 . .
C C403 -0.2642(4) 0.7248(4) 0.9801(3) 0.0433(11) Uani d . 1 . .
H H403 -0.3003 0.7736 1.0125 0.052 Uiso calc R 1 . .
C C404 -0.3174(3) 0.6759(3) 0.9561(3) 0.0352(10) Uani d . 1 . .
C C405 -0.2674(3) 0.6042(3) 0.9079(3) 0.0353(10) Uani d . 1 . .
H H405 -0.3064 0.5720 0.8923 0.042 Uiso calc R 1 . .
C C406 -0.1599(4) 0.5810(3) 0.8835(3) 0.0373(10) Uani d . 1 . .
H H406 -0.1242 0.5332 0.8498 0.045 Uiso calc R 1 . .
N N43 -0.4328(3) 0.6984(3) 0.9847(3) 0.0424(10) Uani d . 1 . .
O O431 -0.4754(3) 0.7675(3) 1.0196(3) 0.0577(10) Uani d . 1 . .
O O432 -0.4822(3) 0.6460(3) 0.9747(2) 0.0469(8) Uani d . 1 . .
C C51 0.9878(13) 0.0858(13) 0.4586(11) 0.197(6) Uiso d D 1 . .
H H51 0.9786 0.1526 0.4241 0.237 Uiso calc R 1 . .
C C52 0.9706(17) 0.0794(18) 0.5551(14) 0.260(9) Uiso d D 1 D .
H H52 0.9530 0.1327 0.5818 0.312 Uiso calc R 1 . .
C C53 0.9851(14) -0.0225(14) 0.6032(14) 0.199(6) Uiso d D 1 . .
H H53A 0.9778 -0.0465 0.6681 0.239 Uiso calc PR 0.50 C 1
C C54 1.005(4) -0.091(3) 0.700(3) 0.31(2) Uiso d PD 0.50 D 2
H H54A 1.0124 -0.1601 0.7028 0.459 Uiso calc PR 0.50 D 2
H H54B 0.9460 -0.0772 0.7551 0.459 Uiso calc PR 0.50 D 2
H H54C 1.0701 -0.0760 0.6994 0.459 Uiso calc PR 0.50 D 2

loop_
_atom_site_aniso_label
_atom_site_aniso_U_11
_atom_site_aniso_U_22
_atom_site_aniso_U_33
_atom_site_aniso_U_12
_atom_site_aniso_U_13
_atom_site_aniso_U_23
S1 0.0629(8) 0.0358(6) 0.0432(7) -0.0029(6) -0.0246(6) -0.0129(5)
C11 0.063(3) 0.037(2) 0.036(2) 0.007(2) -0.024(2) -0.019(2)
C12 0.065(3) 0.033(2) 0.040(3) 0.013(2) -0.031(2) -0.016(2)
C13 0.055(3) 0.047(3) 0.036(3) 0.020(2) -0.024(2) -0.021(2)
C14 0.073(4) 0.045(3) 0.034(3) 0.013(3) -0.024(3) -0.018(2)
C15 0.072(4) 0.040(3) 0.040(3) 0.011(2) -0.034(3) -0.017(2)
C16 0.060(3) 0.039(2) 0.042(3) 0.009(2) -0.030(2) -0.020(2)
O12 0.065(2) 0.0387(17) 0.0355(17) 0.0181(16) -0.0306(16) -0.0168(14)
C101 0.088(4) 0.041(3) 0.051(3) 0.022(3) -0.040(3) -0.022(2)
C102 0.159(7) 0.037(3) 0.076(4) 0.023(4) -0.079(5) -0.014(3)
C105 0.112(6) 0.049(3) 0.080(5) 0.005(3) -0.050(4) -0.013(3)
C108 0.131(9) 0.179(11) 0.087(6) -0.008(8) -0.057(6) -0.020(7)
C109 0.229(16) 0.124(9) 0.164(13) 0.009(9) -0.080(12) -0.066(9)
S2 0.0614(9) 0.0807(10) 0.0473(8) 0.0351(8) -0.0255(7) -0.0359(7)
C21 0.039(3) 0.074(4) 0.031(2) 0.022(3) -0.015(2) -0.022(2)
C22 0.032(2) 0.066(3) 0.022(2) 0.016(2) -0.0122(19) -0.007(2)
C23 0.025(2) 0.059(3) 0.030(2) 0.007(2) -0.0081(19) -0.004(2)
C24 0.028(3) 0.068(3) 0.039(3) 0.009(2) -0.006(2) 0.008(2)
C25 0.036(3) 0.079(4) 0.035(3) 0.006(3) -0.006(2) 0.009(3)
C26 0.045(3) 0.112(5) 0.022(2) 0.041(4) -0.015(2) -0.018(3)
O22 0.045(2) 0.054(2) 0.0274(17) -0.0025(17) -0.0089(15) -0.0126(16)
N21 0.072(3) 0.056(3) 0.076(3) 0.019(2) -0.057(3) -0.029(3)
N22 0.076(4) 0.128(5) 0.195(8) 0.045(4) -0.090(5) -0.126(6)
C201 0.039(3) 0.035(3) 0.083(5) -0.001(2) 0.024(3) 0.006(3)
C202 0.047(3) 0.061(3) 0.036(3) 0.010(3) -0.003(2) -0.003(2)
C203 0.039(3) 0.053(3) 0.041(3) -0.002(2) -0.008(2) -0.007(2)
C204 0.051(3) 0.033(2) 0.038(3) 0.003(2) -0.010(2) -0.006(2)
C205 0.059(4) 0.053(3) 0.087(5) 0.003(3) -0.034(4) -0.028(3)
C206 0.060(4) 0.053(4) 0.107(6) -0.014(3) -0.032(4) -0.001(4)
N23 0.075(4) 0.058(3) 0.038(3) 0.018(3) -0.005(3) -0.008(2)
O232 0.144(5) 0.116(4) 0.043(3) 0.056(4) -0.032(3) -0.021(3)
O231 0.068(3) 0.082(3) 0.073(3) -0.018(3) 0.015(3) 0.008(3)
S3 0.0247(6) 0.0566(7) 0.0386(6) 0.0007(5) -0.0117(5) -0.0043(5)
C31 0.026(2) 0.040(2) 0.033(2) -0.0007(18) -0.0122(18) -0.0059(19)
C32 0.029(2) 0.031(2) 0.026(2) 0.0019(17) -0.0132(17) -0.0078(17)
C33 0.025(2) 0.030(2) 0.0243(19) -0.0008(16) -0.0100(16) -0.0067(16)
C34 0.028(2) 0.032(2) 0.025(2) -0.0002(17) -0.0103(17) -0.0100(17)
C35 0.033(2) 0.030(2) 0.026(2) -0.0042(17) -0.0140(18) 0.0008(17)
C36 0.031(2) 0.037(2) 0.030(2) -0.0061(19) -0.0100(19) -0.0013(18)
O32 0.0298(17) 0.0353(16) 0.0284(15) 0.0007(13) -0.0144(14) -0.0001(13)
N31 0.037(2) 0.0302(19) 0.0310(19) -0.0028(16) -0.0138(16) 0.0007(15)
N32 0.036(2) 0.0355(19) 0.0297(19) -0.0028(16) -0.0147(16) 0.0006(15)
C301 0.042(3) 0.033(2) 0.032(2) -0.0039(19) -0.020(2) -0.0013(18)
C302 0.040(3) 0.041(2) 0.034(2) -0.011(2) -0.015(2) 0.004(2)
C303 0.054(3) 0.040(3) 0.036(3) -0.017(2) -0.017(2) 0.006(2)
C304 0.054(3) 0.029(2) 0.042(3) -0.009(2) -0.030(2) 0.006(2)
C305 0.042(3) 0.047(3) 0.045(3) 0.000(2) -0.022(2) 0.004(2)
C306 0.039(3) 0.045(3) 0.038(3) -0.006(2) -0.012(2) 0.007(2)
N33 0.067(3) 0.040(2) 0.048(3) -0.010(2) -0.035(2) 0.008(2)
O331 0.067(3) 0.073(3) 0.087(3) 0.003(2) -0.047(3) 0.021(2)
O332 0.081(3) 0.074(3) 0.051(2) -0.019(2) -0.033(2) 0.026(2)
S4 0.0267(5) 0.0341(5) 0.0213(5) -0.0023(4) -0.0092(4) -0.0055(4)
C41 0.030(2) 0.030(2) 0.0234(19) -0.0042(17) -0.0116(17) -0.0018(16)
C42 0.034(2) 0.030(2) 0.024(2) -0.0001(17) -0.0140(18) -0.0014(17)
C43 0.043(3) 0.033(2) 0.027(2) -0.0045(19) -0.0166(19) -0.0067(18)
C44 0.041(3) 0.040(2) 0.030(2) -0.013(2) -0.018(2) -0.0030(19)
C45 0.029(2) 0.042(2) 0.027(2) -0.0035(18) -0.0111(18) -0.0057(18)
C46 0.031(2) 0.040(2) 0.0206(19) -0.0039(18) -0.0095(17) -0.0038(17)
O42 0.0350(18) 0.0372(17) 0.0367(17) 0.0094(14) -0.0196(14) -0.0147(15)
N41 0.034(2) 0.046(2) 0.038(2) -0.0034(17) -0.0171(17) -0.0119(18)
N42 0.034(2) 0.043(2) 0.039(2) -0.0047(17) -0.0157(17) -0.0097(18)
C401 0.029(2) 0.044(2) 0.031(2) -0.0056(19) -0.0115(18) -0.0063(19)
C402 0.038(3) 0.050(3) 0.049(3) -0.003(2) -0.021(2) -0.015(2)
C403 0.040(3) 0.046(3) 0.045(3) 0.002(2) -0.019(2) -0.015(2)
C404 0.034(2) 0.042(2) 0.026(2) -0.0021(19) -0.0150(18) -0.0005(18)
C405 0.036(2) 0.042(2) 0.030(2) -0.010(2) -0.0167(19) -0.0027(19)
C406 0.035(2) 0.044(3) 0.029(2) -0.002(2) -0.0133(19) -0.0056(19)
N43 0.040(2) 0.044(2) 0.034(2) -0.0013(19) -0.0147(18) 0.0003(18)
O431 0.042(2) 0.068(2) 0.056(2) 0.0076(18) -0.0149(17) -0.021(2)
O432 0.0358(18) 0.052(2) 0.052(2) -0.0112(16) -0.0221(16) -0.0006(16)

loop_
_atom_type_symbol
_atom_type_description
_atom_type_scat_dispersion_real
_atom_type_scat_dispersion_imag
_atom_type_scat_source
C C 0.0033 0.0016 'International Tables Vol C Tables 4.2.6.8 and 6.1.1.4'
H H 0.0000 0.0000 'International Tables Vol C Tables 4.2.6.8 and 6.1.1.4'
N N 0.0061 0.0033 'International Tables Vol C Tables 4.2.6.8 and 6.1.1.4'
O O 0.0106 0.0060 'International Tables Vol C Tables 4.2.6.8 and 6.1.1.4'
S S 0.1246 0.1234 'International Tables Vol C Tables 4.2.6.8 and 6.1.1.4'

loop_
_geom_angle_atom_site_label_1
_geom_angle_atom_site_label_2
_geom_angle_atom_site_label_3
_geom_angle_site_symmetry_1
_geom_angle_site_symmetry_3
_geom_angle
C43 S1 C11 . . 103.8(2)
C16 C11 C12 . . 119.2(5)
C16 C11 S1 . . 120.6(4)
C12 C11 S1 . . 120.1(3)
O12 C12 C11 . . 119.2(4)
O12 C12 C13 . . 119.9(4)
C11 C12 C13 . . 120.8(4)
C14 C13 C12 . . 118.4(5)
C14 C13 S2 . . 120.8(4)
C12 C13 S2 . . 120.7(3)
C15 C14 C13 . . 121.1(5)
C15 C14 H14 . . 119.4
C13 C14 H14 . . 119.4
C14 C15 C16 . . 120.4(4)
C14 C15 H15 . . 119.8
C16 C15 H15 . . 119.8
C15 C16 C11 . . 120.0(5)
C15 C16 H16 . . 120.0
C11 C16 H16 . . 120.0
C12 O12 C101 . . 115.1(3)
O12 C101 C102 . . 107.8(4)
O12 C101 H10A . . 110.1
C102 C101 H10A . . 110.1
O12 C101 H10B . . 110.1
C102 C101 H10B . . 110.1
H10A C101 H10B . . 108.5
C101 C102 C103 . . 110.8(6)
C101 C102 C113 . . 110.3(9)
C101 C102 H101 . . 109.5
C103 C102 H101 . . 109.5
C113 C102 H101 . . 137.4
C101 C102 H102 . . 109.5
C103 C102 H102 . . 109.5
H101 C102 H102 . . 108.1
C101 C102 H103 . . 109.6
C113 C102 H103 . . 109.6
H102 C102 H103 . . 137.1
C101 C102 H104 . . 109.6
C103 C102 H104 . . 136.8
C113 C102 H104 . . 109.6
H103 C102 H104 . . 108.1
C104 C103 C102 . . 114.0(7)
C104 C103 H10C . . 108.8
C102 C103 H10C . . 108.8
C104 C103 H10D . . 108.8
C102 C103 H10D . . 108.8
H10C C103 H10D . . 107.6
C105 C104 C103 . . 115.4(7)
C105 C104 H10E . . 108.4
C103 C104 H10E . . 108.4
C105 C104 H10F . . 108.4
C103 C104 H10F . . 108.4
H10E C104 H10F . . 107.5
C114 C113 H11A . . 106.2
C102 C113 H11A . . 106.2
C114 C113 H11B . . 106.2
C102 C113 H11B . . 106.2
H11A C113 H11B . . 106.3
C105 C114 H11C . . 108.7
C113 C114 H11C . . 108.7
C105 C114 H11D . . 108.7
C113 C114 H11D . . 108.7
H11C C114 H11D . . 107.6
C104 C105 C106 . . 112.9(7)
C114 C105 C116 . . 114.1(15)
C104 C105 H114 . . 109.0
C106 C105 H114 . . 109.0
H113 C105 H114 . . 107.8
C114 C105 H115 . . 108.7
C116 C105 H115 . . 108.7
C114 C105 H116 . . 108.7
C116 C105 H116 . . 108.7
H115 C105 H116 . . 107.6
C107 C106 C105 . . 116.3(8)
C107 C106 H10G . . 108.2
C105 C106 H10G . . 108.2
C107 C106 H10H . . 108.2
C105 C106 H10H . . 108.2
H10G C106 H10H . . 107.4
C108 C107 C106 . . 116.8(9)
C108 C107 H10I . . 108.1
C106 C107 H10I . . 108.1
C108 C107 H10J . . 108.1
C106 C107 H10J . . 108.1
H10I C107 H10J . . 107.3
C117 C116 C105 . . 117(2)
C117 C116 H11E . . 108.1
C105 C116 H11E . . 108.1
C117 C116 H11F . . 108.1
C105 C116 H11F . . 108.1
H11E C116 H11F . . 107.3
C108 C117 C116 . . 120(2)
C108 C117 H11G . . 107.4
C116 C117 H11G . . 107.4
C108 C117 H11H . . 107.4
C116 C117 H11H . . 107.4
H11G C117 H11H . . 106.9
C109 C108 C107 . . 127.2(11)
C109 C108 H105 . . 105.5
C117 C108 H105 . . 99.8
C107 C108 H105 . . 105.5
C109 C108 H106 . . 105.5
C117 C108 H106 . . 139.2
C107 C108 H106 . . 105.5
H105 C108 H106 . . 106.1
C109 C108 H107 . . 112.3
C117 C108 H107 . . 112.3
C107 C108 H107 . . 109.3
H106 C108 H107 . . 90.0
C109 C108 H108 . . 112.3
C117 C108 H108 . . 112.3
H105 C108 H108 . . 125.5
H107 C108 H108 . . 109.9
C108 C109 C111 . . 124.2(12)
C108 C109 C110 . . 108.1(17)
C108 C109 H109 . . 110.1
C110 C109 H109 . . 110.1
C108 C109 H110 . . 110.1
C111 C109 H110 . . 123.0
C110 C109 H110 . . 110.1
H109 C109 H110 . . 108.4
C108 C109 H111 . . 106.3
C111 C109 H111 . . 106.3
C108 C109 H112 . . 106.3
C111 C109 H112 . . 106.3
H111 C109 H112 . . 106.4
C109 C110 H11I . . 109.5
C109 C110 H11J . . 109.5
H11I C110 H11J . . 109.5
C109 C110 H11K . . 109.5
H11I C110 H11K . . 109.5
H11J C110 H11K . . 109.5
C109 C111 H11L . . 109.5
C109 C111 H11M . . 109.5
H11L C111 H11M . . 109.5
C109 C111 H11N . . 109.5
H11L C111 H11N . . 109.5
H11M C111 H11N . . 109.5
C21 S2 C13 . . 104.5(2)
C22 C21 C26 . . 116.7(6)
C22 C21 S2 . . 121.3(4)
C26 C21 S2 . . 121.5(4)
O22 C22 C23 . . 118.6(4)
O22 C22 C21 . . 121.8(5)
C23 C22 C21 . . 119.6(5)
C24 C23 C22 . . 120.2(5)
C24 C23 S3 . . 119.9(5)
C22 C23 S3 . . 119.7(3)
C25 C24 C23 . . 122.6(6)
C25 C24 H24 . . 118.7
C23 C24 H24 . . 118.7
C24 C25 C26 . . 118.2(5)
C24 C25 N21 . . 112.7(6)
C26 C25 N21 . . 129.0(5)
C25 C26 C21 . . 122.6(5)
C25 C26 H26 . . 118.7
C21 C26 H26 . . 118.7
C22 O22 H22 . . 109(4)
N22 N21 C25 . . 95.9(6)
N21 N22 C201 . . 96.5(6)
C202 C201 C206 . . 121.9(5)
C202 C201 N22 . . 128.3(6)
C206 C201 N22 . . 109.2(6)
C201 C202 C203 . . 118.8(6)
C201 C202 H202 . . 120.6
C203 C202 H202 . . 120.6
C204 C203 C202 . . 116.7(5)
C204 C203 H203 . . 121.6
C202 C203 H203 . . 121.6
C205 C204 C203 . . 124.3(5)
C205 C204 N23 . . 117.2(5)
C203 C204 N23 . . 118.4(5)
C206 C205 C204 . . 118.9(6)
C206 C205 H205 . . 120.6
C204 C205 H205 . . 120.6
C205 C206 C201 . . 119.3(6)
C205 C206 H206 . . 120.3
C201 C206 H206 . . 120.3
O231 N23 O232 . . 123.0(6)
O231 N23 C204 . . 118.5(5)
O232 N23 C204 . . 118.5(7)
C23 S3 C31 . . 98.8(2)
C32 C31 C36 . . 119.0(4)
C32 C31 S3 . . 121.1(3)
C36 C31 S3 . . 119.8(3)
O32 C32 C31 . . 118.7(4)
O32 C32 C33 . . 121.7(4)
C31 C32 C33 . . 119.6(4)
C34 C33 C32 . . 120.4(4)
C34 C33 S4 . . 120.6(3)
C32 C33 S4 . . 119.0(3)
C33 C34 C35 . . 120.2(4)
C33 C34 H34 . . 119.9
C35 C34 H34 . . 119.9
C36 C35 C34 . . 119.7(4)
C36 C35 N31 . . 116.5(4)
C34 C35 N31 . . 123.9(4)
C35 C36 C31 . . 121.0(4)
C35 C36 H36 . . 119.5
C31 C36 H36 . . 119.5
C32 O32 H32 . . 112(4)
N32 N31 C35 . . 113.3(4)
N31 N32 C301 . . 113.4(4)
C302 C301 C306 . . 120.7(4)
C302 C301 N32 . . 124.9(4)
C306 C301 N32 . . 114.3(4)
C303 C302 C301 . . 119.5(4)
C303 C302 H302 . . 120.2
C301 C302 H302 . . 120.2
C304 C303 C302 . . 118.8(5)
C304 C303 H303 . . 120.6
C302 C303 H303 . . 120.6
C305 C304 C303 . . 123.4(4)
C305 C304 N33 . . 118.0(4)
C303 C304 N33 . . 118.6(4)
C304 C305 C306 . . 117.8(4)
C304 C305 H305 . . 121.1
C306 C305 H305 . . 121.1
C301 C306 C305 . . 119.7(5)
C301 C306 H306 . . 120.1
C305 C306 H306 . . 120.1
O332 N33 O331 . . 124.4(4)
O332 N33 C304 . . 117.2(5)
O331 N33 C304 . . 118.4(5)
C33 S4 C41 . . 100.00(18)
C46 C41 C42 . . 119.9(4)
C46 C41 S4 . . 118.1(3)
C42 C41 S4 . . 121.7(3)
O42 C42 C43 . . 123.4(4)
O42 C42 C41 . . 116.7(4)
C43 C42 C41 . . 119.9(4)
C42 C43 C44 . . 119.4(4)
C42 C43 S1 . . 120.9(3)
C44 C43 S1 . . 119.3(3)
C45 C44 C43 . . 121.1(4)
C45 C44 H44 . . 119.5
C43 C44 H44 . . 119.5
C44 C45 C46 . . 119.1(4)
C44 C45 N41 . . 116.4(4)
C46 C45 N41 . . 124.5(4)
C41 C46 C45 . . 120.6(4)
C41 C46 H46 . . 119.7
C45 C46 H46 . . 119.7
C42 O42 H42 . . 107(4)
N42 N41 C45 . . 115.1(4)
N41 N42 C401 . . 112.8(4)
C406 C401 C402 . . 120.1(4)
C406 C401 N42 . . 124.6(4)
C402 C401 N42 . . 115.3(4)
C403 C402 C401 . . 120.1(4)
C403 C402 H402 . . 119.9
C401 C402 H402 . . 119.9
C404 C403 C402 . . 118.2(4)
C404 C403 H403 . . 120.9
C402 C403 H403 . . 120.9
C403 C404 C405 . . 122.8(4)
C403 C404 N43 . . 118.7(4)
C405 C404 N43 . . 118.5(4)
C406 C405 C404 . . 118.6(4)
C406 C405 H405 . . 120.7
C404 C405 H405 . . 120.7
C405 C406 C401 . . 120.2(4)
C405 C406 H406 . . 119.9
C401 C406 H406 . . 119.9
O431 N43 O432 . . 123.1(4)
O431 N43 C404 . . 118.1(4)
O432 N43 C404 . . 118.8(4)
C52 C51 C53 . 2_756 140.3(17)
C52 C51 H51 . . 109.9
C53 C51 H51 2_756 . 109.8
C53 C52 C51 . . 107.0(17)
C53 C52 H52 . . 126.5
C51 C52 H52 . . 126.5
C52 C53 C51 . 2_756 112.7(17)
C52 C53 C54 . . 138.7(18)
C51 C53 C54 2_756 . 106.9(17)
C52 C53 H53A . . 123.6
C51 C53 H53A 2_756 . 123.7
C53 C54 H54A . . 109.5
C53 C54 H54B . . 109.5
H54A C54 H54B . . 109.5
C53 C54 H54C . . 109.5
H54A C54 H54C . . 109.5
H54B C54 H54C . . 109.5

loop_
_geom_bond_atom_site_label_1
_geom_bond_atom_site_label_2
_geom_bond_site_symmetry_2
_geom_bond_distance
S1 C43 . 1.797(4)
S1 C11 . 1.797(5)
C11 C16 . 1.403(6)
C11 C12 . 1.406(7)
C12 O12 . 1.398(5)
C12 C13 . 1.406(7)
C13 C14 . 1.399(6)
C13 S2 . 1.800(5)
C14 C15 . 1.383(8)
C14 H14 . 0.9500
C15 C16 . 1.392(7)
C15 H15 . 0.9500
C16 H16 . 0.9500
O12 C101 . 1.470(6)
C101 C102 . 1.500(7)
C101 H10A . 0.9900
C101 H10B . 0.9900
C102 C103 . 1.553(10)
C102 C113 . 1.561(9)
C102 H101 . 0.9900
C102 H102 . 0.9900
C102 H103 . 0.9900
C102 H104 . 0.9900
C103 C104 . 1.535(12)
C103 H10C . 0.9900
C103 H10D . 0.9900
C104 C105 . 1.527(11)
C104 H10E . 0.9900
C104 H10F . 0.9900
C113 C114 . 1.54(3)
C113 H11A . 0.9900
C113 H11B . 0.9900
C114 C105 . 1.41(2)
C114 H11C . 0.9900
C114 H11D . 0.9900
C105 C106 . 1.527(10)
C105 C116 . 1.56(2)
C105 H113 . 0.9900
C105 H114 . 0.9900
C105 H115 . 0.9900
C105 H116 . 0.9900
C106 C107 . 1.512(13)
C106 H10G . 0.9900
C106 H10H . 0.9900
C107 C108 . 1.505(13)
C107 H10I . 0.9900
C107 H10J . 0.9900
C116 C117 . 1.49(3)
C116 H11E . 0.9900
C116 H11F . 0.9900
C117 C108 . 1.48(3)
C117 H11G . 0.9900
C117 H11H . 0.9900
C108 C109 . 1.373(14)
C108 H105 . 0.9900
C108 H106 . 0.9900
C108 H107 . 0.9900
C108 H108 . 0.9900
C109 C111 . 1.54(2)
C109 C110 . 1.575(10)
C109 H109 . 0.9900
C109 H110 . 0.9900
C109 H111 . 0.9900
C109 H112 . 0.9900
C110 H11I . 0.9800
C110 H11J . 0.9800
C110 H11K . 0.9800
C111 H11L . 0.9800
C111 H11M . 0.9800
C111 H11N . 0.9800
S2 C21 . 1.782(7)
C21 C22 . 1.421(7)
C21 C26 . 1.441(8)
C22 O22 . 1.351(6)
C22 C23 . 1.406(8)
C23 C24 . 1.388(7)
C23 S3 . 1.783(5)
C24 C25 . 1.359(9)
C24 H24 . 0.9500
C25 C26 . 1.388(10)
C25 N21 . 1.621(8)
C26 H26 . 0.9500
O22 H22 . 0.79(5)
N21 N22 . 1.121(6)
N22 C201 . 1.610(10)
C201 C202 . 1.387(9)
C201 C206 . 1.396(11)
C202 C203 . 1.388(7)
C202 H202 . 0.9500
C203 C204 . 1.385(7)
C203 H203 . 0.9500
C204 C205 . 1.366(8)
C204 N23 . 1.464(7)
C205 C206 . 1.336(9)
C205 H205 . 0.9500
C206 H206 . 0.9500
N23 O231 . 1.213(8)
N23 O232 . 1.238(7)
S3 C31 . 1.786(4)
C31 C32 . 1.402(6)
C31 C36 . 1.408(6)
C32 O32 . 1.361(5)
C32 C33 . 1.415(5)
C33 C34 . 1.381(5)
C33 S4 . 1.787(4)
C34 C35 . 1.403(6)
C34 H34 . 0.9500
C35 C36 . 1.385(6)
C35 N31 . 1.439(5)
C36 H36 . 0.9500
O32 H32 . 0.87(6)
N31 N32 . 1.254(5)
N32 C301 . 1.436(5)
C301 C302 . 1.391(6)
C301 C306 . 1.399(7)
C302 C303 . 1.390(6)
C302 H302 . 0.9500
C303 C304 . 1.378(7)
C303 H303 . 0.9500
C304 C305 . 1.376(7)
C304 N33 . 1.496(6)
C305 C306 . 1.404(6)
C305 H305 . 0.9500
C306 H306 . 0.9500
N33 O332 . 1.207(6)
N33 O331 . 1.214(6)
S4 C41 . 1.787(4)
C41 C46 . 1.388(6)
C41 C42 . 1.415(6)
C42 O42 . 1.362(5)
C42 C43 . 1.392(6)
C43 C44 . 1.405(6)
C44 C45 . 1.395(6)
C44 H44 . 0.9500
C45 C46 . 1.402(6)
C45 N41 . 1.420(6)
C46 H46 . 0.9500
O42 H42 . 0.79(5)
N41 N42 . 1.260(5)
N42 C401 . 1.436(6)
C401 C406 . 1.395(7)
C401 C402 . 1.405(6)
C402 C403 . 1.399(7)
C402 H402 . 0.9500
C403 C404 . 1.377(7)
C403 H403 . 0.9500
C404 C405 . 1.397(6)
C404 N43 . 1.478(6)
C405 C406 . 1.382(6)
C405 H405 . 0.9500
C406 H406 . 0.9500
N43 O431 . 1.232(5)
N43 O432 . 1.233(5)
C51 C52 . 1.44(2)
C51 C53 2_756 1.462(18)
C51 H51 . 0.9500
C52 C53 . 1.43(2)
C52 H52 . 0.9500
C53 C51 2_756 1.462(18)
C53 C54 . 1.63(4)
C53 H53A . 0.9500
C54 H54A . 0.9800
C54 H54B . 0.9800
C54 H54C . 0.9800

loop_
_geom_hbond_atom_site_label_D
_geom_hbond_atom_site_label_H
_geom_hbond_atom_site_label_A
_geom_hbond_site_symmetry_A
_geom_hbond_distance_DH
_geom_hbond_distance_HA
_geom_hbond_distance_DA
_geom_hbond_angle_DHA
O22 H22 O12 . 0.79(5) 2.11(5) 2.786(6) 144(5)
O32 H32 O42 . 0.87(6) 2.64(6) 3.061(5) 111(5)
O42 H42 O12 . 0.79(5) 2.15(5) 2.868(4) 151(5)
O32 H32 O432 2_567 0.87(6) 2.46(7) 3.252(5) 151(5)

loop_
_geom_torsion_atom_site_label_1
_geom_torsion_atom_site_label_2
_geom_torsion_atom_site_label_3
_geom_torsion_atom_site_label_4
_geom_torsion_site_symmetry_1
_geom_torsion_site_symmetry_4
_geom_torsion
C43 S1 C11 C16 . . -80.3(4)
C43 S1 C11 C12 . . 102.8(4)
C16 C11 C12 O12 . . 175.7(4)
S1 C11 C12 O12 . . -7.4(6)
C16 C11 C12 C13 . . -1.8(7)
S1 C11 C12 C13 . . 175.1(4)
O12 C12 C13 C14 . . -176.5(4)
C11 C12 C13 C14 . . 1.0(7)
O12 C12 C13 S2 . . 7.3(6)
C11 C12 C13 S2 . . -175.2(4)
C12 C13 C14 C15 . . 1.5(7)
S2 C13 C14 C15 . . 177.8(4)
C13 C14 C15 C16 . . -3.3(7)
C14 C15 C16 C11 . . 2.5(7)
C12 C11 C16 C15 . . 0.1(7)
S1 C11 C16 C15 . . -176.8(3)
C11 C12 O12 C101 . . 90.0(5)
C13 C12 O12 C101 . . -92.5(6)
C12 O12 C101 C102 . . -179.1(5)
O12 C101 C102 C103 . . 163.6(6)
O12 C101 C102 C113 . . -152.9(11)
C101 C102 C103 C104 . . -165.7(7)
C113 C102 C103 C104 . . 96.9(15)
C102 C103 C104 C105 . . -72.8(10)
C101 C102 C113 C114 . . 157(2)
C103 C102 C113 C114 . . -105(3)
C102 C113 C114 C105 . . 61(3)
C113 C114 C105 C104 . . 16(2)
C113 C114 C105 C106 . . 158.6(17)
C113 C114 C105 C116 . . -171.7(18)
C103 C104 C105 C114 . . -11.1(14)
C103 C104 C105 C106 . . -172.6(7)
C103 C104 C105 C116 . . -175(3)
C114 C105 C106 C107 . . 43(3)
C104 C105 C106 C107 . . -177.7(7)
C116 C105 C106 C107 . . 0.5(15)
C105 C106 C107 C108 . . -174.4(9)
C114 C105 C116 C117 . . -167(2)
C104 C105 C116 C117 . . -4(4)
C106 C105 C116 C117 . . -8.4(15)
C105 C116 C117 C108 . . 165.1(19)
C116 C117 C108 C109 . . 158(2)
C116 C117 C108 C107 . . 7.6(15)
C106 C107 C108 C109 . . -55.6(18)
C106 C107 C108 C117 . . -17(2)
C117 C108 C109 C111 . . 143(2)
C107 C108 C109 C111 . . 164.7(15)
C117 C108 C109 C110 . . -175(2)
C107 C108 C109 C110 . . -154(2)
C14 C13 S2 C21 . . 84.6(4)
C12 C13 S2 C21 . . -99.3(4)
C13 S2 C21 C22 . . 75.0(4)
C13 S2 C21 C26 . . -112.5(4)
C26 C21 C22 O22 . . -179.9(4)
S2 C21 C22 O22 . . -7.1(6)
C26 C21 C22 C23 . . 0.8(6)
S2 C21 C22 C23 . . 173.6(3)
O22 C22 C23 C24 . . 178.9(4)
C21 C22 C23 C24 . . -1.8(6)
O22 C22 C23 S3 . . 2.6(5)
C21 C22 C23 S3 . . -178.1(3)
C22 C23 C24 C25 . . 2.1(7)
S3 C23 C24 C25 . . 178.4(4)
C23 C24 C25 C26 . . -1.2(7)
C23 C24 C25 N21 . . -178.2(4)
C24 C25 C26 C21 . . 0.2(7)
N21 C25 C26 C21 . . 176.6(4)
C22 C21 C26 C25 . . 0.0(7)
S2 C21 C26 C25 . . -172.8(4)
C24 C25 N21 N22 . . -161.9(5)
C26 C25 N21 N22 . . 21.6(7)
C25 N21 N22 C201 . . -179.0(4)
N21 N22 C201 C202 . . 34.6(7)
N21 N22 C201 C206 . . -154.7(5)
C206 C201 C202 C203 . . 2.3(9)
N22 C201 C202 C203 . . 172.1(5)
C201 C202 C203 C204 . . -0.1(7)
C202 C203 C204 C205 . . -1.6(8)
C202 C203 C204 N23 . . -179.6(4)
C203 C204 C205 C206 . . 0.9(8)
N23 C204 C205 C206 . . 178.9(5)
C204 C205 C206 C201 . . 1.4(9)
C202 C201 C206 C205 . . -3.1(9)
N22 C201 C206 C205 . . -174.5(5)
C205 C204 N23 O231 . . 177.1(5)
C203 C204 N23 O231 . . -4.8(7)
C205 C204 N23 O232 . . -3.5(7)
C203 C204 N23 O232 . . 174.6(5)
C24 C23 S3 C31 . . 112.2(4)
C22 C23 S3 C31 . . -71.5(4)
C23 S3 C31 C32 . . 116.3(4)
C23 S3 C31 C36 . . -62.2(4)
C36 C31 C32 O32 . . 177.3(4)
S3 C31 C32 O32 . . -1.1(6)
C36 C31 C32 C33 . . -3.2(6)
S3 C31 C32 C33 . . 178.4(3)
O32 C32 C33 C34 . . -177.4(4)
C31 C32 C33 C34 . . 3.1(6)
O32 C32 C33 S4 . . 3.1(5)
C31 C32 C33 S4 . . -176.4(3)
C32 C33 C34 C35 . . -0.1(6)
S4 C33 C34 C35 . . 179.4(3)
C33 C34 C35 C36 . . -2.9(6)
C33 C34 C35 N31 . . 176.1(4)
C34 C35 C36 C31 . . 2.8(7)
N31 C35 C36 C31 . . -176.3(4)
C32 C31 C36 C35 . . 0.3(7)
S3 C31 C36 C35 . . 178.7(4)
C36 C35 N31 N32 . . 171.2(4)
C34 C35 N31 N32 . . -7.8(6)
C35 N31 N32 C301 . . -179.8(3)
N31 N32 C301 C302 . . 8.4(6)
N31 N32 C301 C306 . . -173.1(4)
C306 C301 C302 C303 . . 0.9(7)
N32 C301 C302 C303 . . 179.4(4)
C301 C302 C303 C304 . . -0.2(7)
C302 C303 C304 C305 . . -0.3(8)
C302 C303 C304 N33 . . 179.7(4)
C303 C304 C305 C306 . . 0.0(8)
N33 C304 C305 C306 . . -180.0(5)
C302 C301 C306 C305 . . -1.3(8)
N32 C301 C306 C305 . . -179.9(4)
C304 C305 C306 C301 . . 0.8(8)
C305 C304 N33 O332 . . 179.8(5)
C303 C304 N33 O332 . . -0.2(7)
C305 C304 N33 O331 . . 0.7(7)
C303 C304 N33 O331 . . -179.3(5)
C34 C33 S4 C41 . . 67.9(4)
C32 C33 S4 C41 . . -112.6(3)
C33 S4 C41 C46 . . -119.1(3)
C33 S4 C41 C42 . . 66.5(4)
C46 C41 C42 O42 . . -177.9(4)
S4 C41 C42 O42 . . -3.6(5)
C46 C41 C42 C43 . . 2.1(6)
S4 C41 C42 C43 . . 176.4(3)
O42 C42 C43 C44 . . 178.2(4)
C41 C42 C43 C44 . . -1.8(6)
O42 C42 C43 S1 . . 6.3(6)
C41 C42 C43 S1 . . -173.6(3)
C11 S1 C43 C42 . . -74.4(4)
C11 S1 C43 C44 . . 113.7(4)
C42 C43 C44 C45 . . -0.2(6)
S1 C43 C44 C45 . . 171.8(3)
C43 C44 C45 C46 . . 1.9(6)
C43 C44 C45 N41 . . -177.6(4)
C42 C41 C46 C45 . . -0.4(6)
S4 C41 C46 C45 . . -174.9(3)
C44 C45 C46 C41 . . -1.6(6)
N41 C45 C46 C41 . . 177.9(4)
C44 C45 N41 N42 . . 178.1(4)
C46 C45 N41 N42 . . -1.4(6)
C45 N41 N42 C401 . . -177.4(4)
N41 N42 C401 C406 . . 1.0(6)
N41 N42 C401 C402 . . 179.2(4)
C406 C401 C402 C403 . . 1.7(7)
N42 C401 C402 C403 . . -176.6(4)
C401 C402 C403 C404 . . -0.5(7)
C402 C403 C404 C405 . . -0.5(7)
C402 C403 C404 N43 . . 178.0(4)
C403 C404 C405 C406 . . 0.2(7)
N43 C404 C405 C406 . . -178.2(4)
C404 C405 C406 C401 . . 1.0(6)
C402 C401 C406 C405 . . -1.9(7)
N42 C401 C406 C405 . . 176.2(4)
C403 C404 N43 O431 . . 7.9(6)
C405 C404 N43 O431 . . -173.7(4)
C403 C404 N43 O432 . . -170.5(4)
C405 C404 N43 O432 . . 7.9(6)
C53 C51 C52 C53 2_756 . 0(4)
C51 C52 C53 C51 . 2_756 0(3)
C51 C52 C53 C54 . . 163(3)
